data_7043068
loop_
_publ_author_name
'Dhungana, Tara Prasad'
'Hashimoto, Hisako'
'Tobita, Hiromi'

_publ_section_title
;
 An Iron Germylene Complex Having Fe-H and Ge-H Bonds: Synthesis,
 Structure and Reactivity
;
_journal_name_full 'Dalton Trans.'
_journal_paper_doi 10.1039/C7DT01159H
_journal_year 2017
_chemical_formula_sum 'C31 H55 Fe Ge N O2 Si3'
_chemical_formula_weight 686.47
_space_group_crystal_system orthorhombic
_space_group_IT_number 33
_space_group_name_Hall 'P 2c -2n'
_space_group_name_H-M_alt 'P n a 21'
_symmetry_space_group_name_Hall 'P 2c -2n'
_symmetry_space_group_name_H-M 'P n a 21'
_atom_sites_solution_hydrogens mixed
_audit_creation_method SHELXL-2016/6
_audit_update_record
;
2017-05-11 deposited with the CCDC.
2017-05-22 downloaded from the CCDC.
;
_cell_angle_alpha 90
_cell_angle_beta 90
_cell_angle_gamma 90
_cell_formula_units_Z 4
_cell_length_a 16.4196(8)
_cell_length_b 23.5939(8)
_cell_length_c 9.1101(3)
_cell_measurement_reflns_used 73675
_cell_measurement_temperature 140(2)
_cell_measurement_theta_max 27.45
_cell_measurement_theta_min 1.77
_cell_volume 3529.3(2)
_computing_cell_refinement PROCESS-AUTO
_computing_data_collection PROCESS-AUTO
_computing_data_reduction 'teXsan Ver.1.11'
_computing_molecular_graphics 'ORTEP III'
_computing_publication_material 'Yadokari-XG 2009'
_computing_structure_refinement 'SHELXL-2016/6 (Sheldrick, 2016)'
_computing_structure_solution 'SHELXS-97 (Sheldrick, 1997)'
_diffrn_ambient_temperature 140(2)
_diffrn_detector_area_resol_mean 10.00
_diffrn_measured_fraction_theta_full 0.999
_diffrn_measured_fraction_theta_max 0.998
_diffrn_measurement_device_type 'Rigaku RAXIS-RAPID Imaging Plate'
_diffrn_measurement_method \w
_diffrn_radiation_type MoK\a
_diffrn_radiation_wavelength 0.71073
_diffrn_reflns_av_R_equivalents 0.1026
_diffrn_reflns_av_unetI/netI 0.0500
_diffrn_reflns_Laue_measured_fraction_full 0.999
_diffrn_reflns_Laue_measured_fraction_max 0.998
_diffrn_reflns_limit_h_max 21
_diffrn_reflns_limit_h_min -21
_diffrn_reflns_limit_k_max 30
_diffrn_reflns_limit_k_min -30
_diffrn_reflns_limit_l_max 10
_diffrn_reflns_limit_l_min -11
_diffrn_reflns_number 46667
_diffrn_reflns_point_group_measured_fraction_full 0.969
_diffrn_reflns_point_group_measured_fraction_max 0.960
_diffrn_reflns_theta_full 25.242
_diffrn_reflns_theta_max 27.432
_diffrn_reflns_theta_min 2.126
_diffrn_source 'rotating-anode X-ray tube'
_exptl_absorpt_coefficient_mu 1.391
_exptl_absorpt_correction_T_max 0.8686
_exptl_absorpt_correction_T_min 0.8010
_exptl_absorpt_correction_type numerical
_exptl_absorpt_process_details 'NUMABS (Higashi, 1999)'
_exptl_crystal_colour brawn
_exptl_crystal_density_diffrn 1.292
_exptl_crystal_description block
_exptl_crystal_F_000 1456
_exptl_crystal_size_max 0.210
_exptl_crystal_size_mid 0.200
_exptl_crystal_size_min 0.170
_refine_diff_density_max 0.411
_refine_diff_density_min -0.489
_refine_diff_density_rms 0.070
_refine_ls_abs_structure_details
;
 Flack x determined using 2687 quotients [(I+)-(I-)]/[(I+)+(I-)]
 (Parsons, Flack and Wagner, Acta Cryst. B69 (2013) 249-259).
;
_refine_ls_abs_structure_Flack 0.075(9)
_refine_ls_extinction_method none
_refine_ls_goodness_of_fit_ref 1.069
_refine_ls_hydrogen_treatment mixed
_refine_ls_matrix_type full
_refine_ls_number_parameters 373
_refine_ls_number_reflns 7744
_refine_ls_number_restraints 1
_refine_ls_restrained_S_all 1.069
_refine_ls_R_factor_all 0.0521
_refine_ls_R_factor_gt 0.0444
_refine_ls_shift/su_max 0.004
_refine_ls_shift/su_mean 0.000
_refine_ls_structure_factor_coef Fsqd
_refine_ls_weighting_details 'w=1/[\s^2^(Fo^2^)+(0.0421P)^2^+3.0989P] where P=(Fo^2^+2Fc^2^)/3'
_refine_ls_weighting_scheme calc
_refine_ls_wR_factor_gt 0.0951
_refine_ls_wR_factor_ref 0.0989
_reflns_Friedel_coverage 0.809
_reflns_Friedel_fraction_full 0.934
_reflns_Friedel_fraction_max 0.917
_reflns_number_gt 6990
_reflns_number_total 7744
_reflns_threshold_expression 'I > 2\s(I)'
_cod_data_source_file c7dt01159h2.cif
_cod_data_source_block tara6b
_cod_database_code 7043068
_shelx_shelxl_version_number 2016/6
_shelx_space_group_comment
;
The symmetry employed for this shelxl refinement is uniquely defined
by the following loop, which should always be used as a source of
symmetry information in preference to the above space-group names.
They are only intended as comments. The initial checkcif.report recommended to remove reflections seriously effected by the beamstop from the final refinement( Alert-B level).  According to this comment, those reflections (Error/esd > 10) were removed: (h,k,l) = (2,0,0), (1,1,0), (0,2,0). Although there is a still Alert B concerning to Flack x parameter, we don't discuss on the absolute structure for this complex.
;
_shelx_estimated_absorpt_t_min 0.759
_shelx_estimated_absorpt_t_max 0.798

loop_
_space_group_symop_operation_xyz
'x, y, z'
'-x, -y, z+1/2'
'-x+1/2, y+1/2, z+1/2'
'x+1/2, -y+1/2, z'

loop_
_atom_site_label
_atom_site_type_symbol
_atom_site_fract_x
_atom_site_fract_y
_atom_site_fract_z
_atom_site_U_iso_or_equiv
_atom_site_adp_type
_atom_site_occupancy
_atom_site_site_symmetry_order
_atom_site_calc_flag
_atom_site_refinement_flags_posn
_atom_site_refinement_flags_adp
Fe1 Fe 0.33387(3) 0.31404(2) 0.19295(9) 0.01739(14) Uani 1 1 d . .
Ge1 Ge 0.33935(3) 0.41347(2) 0.20130(6) 0.01888(11) Uani 1 1 d . .
Si1 Si 0.22205(10) 0.50122(6) 0.35006(18) 0.0300(3) Uani 1 1 d . .
Si2 Si 0.18508(9) 0.46762(6) 0.02507(18) 0.0267(3) Uani 1 1 d . .
Si3 Si 0.33886(9) 0.54102(6) 0.09690(16) 0.0231(3) Uani 1 1 d . .
O1 O 0.4041(2) 0.42262(13) 0.0280(4) 0.0246(8) Uani 1 1 d . .
O2 O 0.1677(2) 0.30668(16) 0.0960(5) 0.0324(9) Uani 1 1 d . .
N1 N 0.3956(2) 0.32580(16) -0.0008(5) 0.0183(8) Uani 1 1 d . .
C1 C 0.4168(3) 0.3760(2) -0.0424(6) 0.0235(10) Uani 1 1 d . .
H1 H 0.444410 0.378893 -0.133696 0.028 Uiso 1 1 calc R U
C2 C 0.2682(3) 0.48205(19) 0.1650(5) 0.0194(10) Uani 1 1 d . .
C3 C 0.2353(3) 0.31259(19) 0.1254(5) 0.0201(9) Uani 1 1 d . .
C4 C 0.4273(3) 0.28231(19) -0.0991(5) 0.0190(9) Uani 1 1 d . .
C5 C 0.5108(3) 0.27694(19) -0.1172(6) 0.0238(10) Uani 1 1 d . .
C6 C 0.5408(3) 0.2356(2) -0.2126(6) 0.0284(11) Uani 1 1 d . .
H2 H 0.597979 0.231652 -0.223947 0.034 Uiso 1 1 calc R U
C7 C 0.4895(3) 0.2003(2) -0.2914(8) 0.0333(11) Uani 1 1 d . .
C8 C 0.4059(3) 0.2070(2) -0.2717(6) 0.0284(12) Uani 1 1 d . .
H3 H 0.369715 0.183565 -0.325918 0.034 Uiso 1 1 calc R U
C9 C 0.3734(3) 0.24689(19) -0.1757(6) 0.0210(9) Uani 1 1 d . .
C10 C 0.5719(3) 0.3137(2) -0.0378(7) 0.0299(12) Uani 1 1 d . .
H4 H 0.587371 0.345661 -0.100661 0.045 Uiso 1 1 calc R U
H5 H 0.620423 0.291264 -0.014275 0.045 Uiso 1 1 calc R U
H6 H 0.547640 0.328102 0.053165 0.045 Uiso 1 1 calc R U
C11 C 0.5221(4) 0.1552(3) -0.3935(9) 0.0502(18) Uani 1 1 d . .
H7 H 0.520055 0.169011 -0.494892 0.075 Uiso 1 1 calc R U
H8 H 0.488810 0.120873 -0.384690 0.075 Uiso 1 1 calc R U
H9 H 0.578579 0.146412 -0.367193 0.075 Uiso 1 1 calc R U
H10 H 0.394(4) 0.435(3) 0.319(7) 0.034(17) Uiso 1 1 d . .
C12 C 0.2829(3) 0.2518(2) -0.1636(6) 0.0271(10) Uani 1 1 d . .
H11 H 0.257173 0.227989 -0.238490 0.041 Uiso 1 1 calc R U
H12 H 0.266766 0.291382 -0.178454 0.041 Uiso 1 1 calc R U
H13 H 0.265554 0.239299 -0.065943 0.041 Uiso 1 1 calc R U
C13 C 0.4050(3) 0.2409(2) 0.2578(6) 0.0251(11) Uani 1 1 d . .
C14 C 0.3209(3) 0.2313(2) 0.2815(6) 0.0239(10) Uani 1 1 d . .
C15 C 0.2922(3) 0.2733(2) 0.3833(6) 0.0234(10) Uani 1 1 d . .
C16 C 0.3591(3) 0.3088(2) 0.4213(6) 0.0254(11) Uani 1 1 d . .
C17 C 0.4282(3) 0.2898(2) 0.3423(6) 0.0290(11) Uani 1 1 d . .
C18 C 0.4604(4) 0.2018(2) 0.1750(8) 0.0438(16) Uani 1 1 d . .
H14 H 0.474907 0.169563 0.237475 0.066 Uiso 1 1 calc R U
H15 H 0.509968 0.222290 0.146823 0.066 Uiso 1 1 calc R U
H16 H 0.432661 0.188136 0.086654 0.066 Uiso 1 1 calc R U
C19 C 0.2724(4) 0.1822(2) 0.2254(7) 0.0366(14) Uani 1 1 d . .
H17 H 0.276754 0.150506 0.294569 0.055 Uiso 1 1 calc R U
H18 H 0.293614 0.170531 0.129507 0.055 Uiso 1 1 calc R U
H19 H 0.215220 0.193352 0.215539 0.055 Uiso 1 1 calc R U
C20 C 0.2093(4) 0.2744(3) 0.4497(7) 0.0354(13) Uani 1 1 d . .
H20 H 0.168219 0.272013 0.371832 0.053 Uiso 1 1 calc R U
H21 H 0.201957 0.309871 0.504300 0.053 Uiso 1 1 calc R U
H22 H 0.203053 0.242214 0.516610 0.053 Uiso 1 1 calc R U
C21 C 0.3626(4) 0.3514(2) 0.5433(7) 0.0390(15) Uani 1 1 d . .
H23 H 0.307256 0.363934 0.567262 0.058 Uiso 1 1 calc R U
H24 H 0.395223 0.383988 0.512275 0.058 Uiso 1 1 calc R U
H25 H 0.387444 0.333966 0.630085 0.058 Uiso 1 1 calc R U
C22 C 0.5123(4) 0.3119(3) 0.3650(8) 0.0474(17) Uani 1 1 d . .
H26 H 0.512260 0.353174 0.353405 0.071 Uiso 1 1 calc R U
H27 H 0.548976 0.294923 0.292416 0.071 Uiso 1 1 calc R U
H28 H 0.530835 0.302090 0.464012 0.071 Uiso 1 1 calc R U
C23 C 0.2978(5) 0.5296(3) 0.4828(7) 0.0467(16) Uani 1 1 d . .
H29 H 0.271042 0.536713 0.577266 0.070 Uiso 1 1 calc R U
H30 H 0.320473 0.565126 0.444955 0.070 Uiso 1 1 calc R U
H31 H 0.341665 0.501959 0.496303 0.070 Uiso 1 1 calc R U
C24 C 0.1771(4) 0.4368(3) 0.4394(8) 0.0430(16) Uani 1 1 d . .
H32 H 0.208176 0.403163 0.410236 0.065 Uiso 1 1 calc R U
H33 H 0.120288 0.432474 0.408371 0.065 Uiso 1 1 calc R U
H34 H 0.179335 0.441053 0.546351 0.065 Uiso 1 1 calc R U
C25 C 0.1372(5) 0.5545(3) 0.3425(9) 0.0522(18) Uani 1 1 d . .
H35 H 0.114614 0.559861 0.441105 0.078 Uiso 1 1 calc R U
H36 H 0.094399 0.540797 0.276504 0.078 Uiso 1 1 calc R U
H37 H 0.158339 0.590710 0.305959 0.078 Uiso 1 1 calc R U
C26 C 0.3601(4) 0.5397(2) -0.1052(7) 0.0345(13) Uani 1 1 d . .
H38 H 0.308523 0.538967 -0.159295 0.052 Uiso 1 1 calc R U
H39 H 0.391893 0.505790 -0.129358 0.052 Uiso 1 1 calc R U
H40 H 0.391011 0.573603 -0.132670 0.052 Uiso 1 1 calc R U
C27 C 0.4419(3) 0.5421(2) 0.1851(8) 0.0342(12) Uani 1 1 d . .
H41 H 0.470185 0.577183 0.158274 0.051 Uiso 1 1 calc R U
H42 H 0.473545 0.509450 0.151177 0.051 Uiso 1 1 calc R U
H43 H 0.435743 0.540304 0.292000 0.051 Uiso 1 1 calc R U
C28 C 0.2956(4) 0.6133(2) 0.1338(7) 0.0364(13) Uani 1 1 d . .
H44 H 0.332659 0.642266 0.095058 0.055 Uiso 1 1 calc R U
H45 H 0.289128 0.618645 0.239835 0.055 Uiso 1 1 calc R U
H46 H 0.242450 0.616842 0.085697 0.055 Uiso 1 1 calc R U
C29 C 0.2217(4) 0.4220(2) -0.1297(6) 0.0341(13) Uani 1 1 d . .
H47 H 0.248239 0.388104 -0.089908 0.051 Uiso 1 1 calc R U
H48 H 0.260818 0.443316 -0.189396 0.051 Uiso 1 1 calc R U
H49 H 0.175344 0.410726 -0.190729 0.051 Uiso 1 1 calc R U
C30 C 0.0924(4) 0.4321(3) 0.1019(9) 0.0435(15) Uani 1 1 d . .
H50 H 0.056669 0.420233 0.021311 0.065 Uiso 1 1 calc R U
H51 H 0.063110 0.458615 0.165682 0.065 Uiso 1 1 calc R U
H52 H 0.108786 0.398753 0.158935 0.065 Uiso 1 1 calc R U
C31 C 0.1436(4) 0.5340(3) -0.0625(9) 0.0487(17) Uani 1 1 d . .
H53 H 0.186729 0.552562 -0.119383 0.073 Uiso 1 1 calc R U
H54 H 0.124219 0.559898 0.014049 0.073 Uiso 1 1 calc R U
H55 H 0.098334 0.524175 -0.127803 0.073 Uiso 1 1 calc R U

loop_
_atom_site_aniso_label
_atom_site_aniso_U_11
_atom_site_aniso_U_22
_atom_site_aniso_U_33
_atom_site_aniso_U_23
_atom_site_aniso_U_13
_atom_site_aniso_U_12
Fe1 0.0164(3) 0.0155(3) 0.0203(3) 0.0026(3) -0.0006(3) -0.0007(2)
Ge1 0.0211(2) 0.01446(19) 0.0210(2) 0.0016(2) -0.0015(3) -0.00114(15)
Si1 0.0422(8) 0.0215(7) 0.0262(7) 0.0024(6) 0.0102(7) 0.0042(6)
Si2 0.0252(7) 0.0221(7) 0.0327(8) 0.0043(6) -0.0055(6) 0.0019(6)
Si3 0.0304(7) 0.0151(6) 0.0239(7) 0.0023(5) 0.0005(6) -0.0015(5)
O1 0.0269(18) 0.0146(16) 0.032(2) 0.0010(15) 0.0095(16) -0.0021(12)
O2 0.0194(18) 0.033(2) 0.045(2) -0.0026(18) -0.0016(16) -0.0012(14)
N1 0.0156(19) 0.0185(18) 0.021(2) -0.0028(16) 0.0010(15) -0.0007(15)
C1 0.020(2) 0.023(2) 0.027(3) 0.001(2) 0.0016(19) -0.0020(18)
C2 0.025(2) 0.0151(19) 0.019(3) -0.0006(17) 0.0011(17) -0.0005(16)
C3 0.020(2) 0.017(2) 0.023(2) -0.0006(19) 0.0008(19) 0.0003(16)
C4 0.020(2) 0.016(2) 0.021(2) 0.0033(18) 0.0045(18) 0.0016(17)
C5 0.025(2) 0.019(2) 0.027(3) 0.005(2) 0.004(2) -0.0025(19)
C6 0.023(3) 0.028(3) 0.034(3) -0.002(2) 0.007(2) 0.000(2)
C7 0.033(3) 0.026(2) 0.041(3) -0.003(3) 0.015(3) -0.0029(19)
C8 0.034(3) 0.023(2) 0.029(3) -0.001(2) 0.001(2) -0.0049(19)
C9 0.022(2) 0.017(2) 0.023(3) 0.0043(19) 0.0024(19) -0.0013(18)
C10 0.021(3) 0.033(3) 0.035(3) -0.002(2) 0.001(2) 0.001(2)
C11 0.041(3) 0.044(3) 0.065(5) -0.025(3) 0.025(3) -0.005(3)
C12 0.023(2) 0.026(2) 0.032(3) -0.003(2) -0.003(2) -0.003(2)
C13 0.028(3) 0.022(2) 0.025(2) 0.007(2) -0.001(2) 0.008(2)
C14 0.029(3) 0.016(2) 0.027(3) 0.0044(19) -0.001(2) 0.0017(18)
C15 0.026(3) 0.021(2) 0.023(3) 0.005(2) 0.000(2) 0.0003(18)
C16 0.032(3) 0.023(2) 0.020(3) 0.008(2) -0.002(2) -0.003(2)
C17 0.027(3) 0.030(3) 0.029(3) 0.012(2) -0.005(2) 0.001(2)
C18 0.047(3) 0.036(3) 0.048(4) 0.012(3) 0.008(3) 0.025(2)
C19 0.055(3) 0.018(2) 0.037(4) 0.007(2) -0.007(3) -0.009(2)
C20 0.035(3) 0.037(3) 0.034(3) 0.011(3) 0.010(2) -0.001(2)
C21 0.071(4) 0.026(3) 0.021(3) 0.001(2) -0.009(3) -0.011(3)
C22 0.026(3) 0.062(4) 0.053(4) 0.018(3) -0.017(3) -0.011(3)
C23 0.075(5) 0.041(3) 0.024(3) -0.004(3) 0.003(3) -0.001(3)
C24 0.056(4) 0.032(3) 0.040(4) 0.012(3) 0.020(3) 0.004(3)
C25 0.059(4) 0.039(3) 0.059(5) 0.004(3) 0.026(4) 0.019(3)
C26 0.046(3) 0.026(3) 0.031(3) 0.006(2) 0.005(3) -0.005(2)
C27 0.037(3) 0.024(2) 0.042(3) 0.000(3) -0.006(3) -0.0086(19)
C28 0.052(4) 0.019(2) 0.038(3) 0.000(2) 0.004(3) 0.001(2)
C29 0.041(3) 0.031(3) 0.030(3) -0.002(2) -0.007(2) -0.005(2)
C30 0.027(3) 0.036(3) 0.068(5) 0.000(3) 0.006(3) 0.001(2)
C31 0.052(4) 0.034(3) 0.060(5) 0.009(3) -0.020(3) 0.008(3)

loop_
_atom_type_symbol
_atom_type_description
_atom_type_scat_dispersion_real
_atom_type_scat_dispersion_imag
_atom_type_scat_source
C C 0.0033 0.0016 'International Tables Vol C Tables 4.2.6.8 and 6.1.1.4'
H H 0.0000 0.0000 'International Tables Vol C Tables 4.2.6.8 and 6.1.1.4'
Fe Fe 0.3463 0.8444 'International Tables Vol C Tables 4.2.6.8 and 6.1.1.4'
Ge Ge 0.1547 1.8001 'International Tables Vol C Tables 4.2.6.8 and 6.1.1.4'
N N 0.0061 0.0033 'International Tables Vol C Tables 4.2.6.8 and 6.1.1.4'
O O 0.0106 0.0060 'International Tables Vol C Tables 4.2.6.8 and 6.1.1.4'
Si Si 0.0817 0.0704 'International Tables Vol C Tables 4.2.6.8 and 6.1.1.4'

loop_
_geom_angle_atom_site_label_1
_geom_angle_atom_site_label_2
_geom_angle_atom_site_label_3
_geom_angle
C3 Fe1 N1 99.1(2)
C3 Fe1 C15 88.8(2)
N1 Fe1 C15 158.97(17)
C3 Fe1 C14 91.3(2)
N1 Fe1 C14 120.02(18)
C15 Fe1 C14 39.8(2)
C3 Fe1 C16 121.9(2)
N1 Fe1 C16 138.9(2)
C15 Fe1 C16 39.42(19)
C14 Fe1 C16 66.0(2)
C3 Fe1 C17 153.8(2)
N1 Fe1 C17 103.04(19)
C15 Fe1 C17 65.7(2)
C14 Fe1 C17 65.5(2)
C16 Fe1 C17 38.8(2)
C3 Fe1 C13 125.8(2)
N1 Fe1 C13 94.37(18)
C15 Fe1 C13 65.50(19)
C14 Fe1 C13 38.52(19)
C16 Fe1 C13 65.2(2)
C17 Fe1 C13 39.0(2)
C3 Fe1 Ge1 93.85(15)
N1 Fe1 Ge1 82.76(11)
C15 Fe1 Ge1 116.32(14)
C14 Fe1 Ge1 155.49(15)
C16 Fe1 Ge1 91.11(14)
C17 Fe1 Ge1 102.65(15)
C13 Fe1 Ge1 140.03(14)
O1 Ge1 C2 95.50(16)
O1 Ge1 Fe1 96.15(10)
C2 Ge1 Fe1 140.47(13)
O1 Ge1 H10 103(2)
C2 Ge1 H10 101(2)
Fe1 Ge1 H10 113(2)
C23 Si1 C24 105.8(3)
C23 Si1 C25 106.2(4)
C24 Si1 C25 105.5(3)
C23 Si1 C2 113.3(3)
C24 Si1 C2 110.4(3)
C25 Si1 C2 115.0(3)
C29 Si2 C30 106.6(3)
C29 Si2 C31 106.0(3)
C30 Si2 C31 103.7(3)
C29 Si2 C2 112.2(2)
C30 Si2 C2 114.4(3)
C31 Si2 C2 113.3(3)
C27 Si3 C26 104.7(3)
C27 Si3 C28 104.6(3)
C26 Si3 C28 105.2(3)
C27 Si3 C2 114.7(2)
C26 Si3 C2 114.7(2)
C28 Si3 C2 111.9(2)
C1 O1 Ge1 113.8(3)
C1 N1 C4 111.7(4)
C1 N1 Fe1 120.6(3)
C4 N1 Fe1 127.5(3)
N1 C1 O1 126.4(5)
N1 C1 H1 116.8
O1 C1 H1 116.8
Si2 C2 Si1 110.6(2)
Si2 C2 Si3 110.4(2)
Si1 C2 Si3 110.8(2)
Si2 C2 Ge1 112.4(2)
Si1 C2 Ge1 106.0(2)
Si3 C2 Ge1 106.5(2)
O2 C3 Fe1 170.7(5)
C5 C4 C9 120.7(4)
C5 C4 N1 119.4(4)
C9 C4 N1 120.0(4)
C4 C5 C6 119.1(5)
C4 C5 C10 123.2(5)
C6 C5 C10 117.8(5)
C7 C6 C5 122.0(5)
C7 C6 H2 119.0
C5 C6 H2 119.0
C6 C7 C8 117.6(5)
C6 C7 C11 121.8(5)
C8 C7 C11 120.6(5)
C9 C8 C7 122.4(5)
C9 C8 H3 118.8
C7 C8 H3 118.8
C8 C9 C4 118.3(5)
C8 C9 C12 118.7(5)
C4 C9 C12 122.9(4)
C5 C10 H4 109.5
C5 C10 H5 109.5
H4 C10 H5 109.5
C5 C10 H6 109.5
H4 C10 H6 109.5
H5 C10 H6 109.5
C7 C11 H7 109.5
C7 C11 H8 109.5
H7 C11 H8 109.5
C7 C11 H9 109.5
H7 C11 H9 109.5
H8 C11 H9 109.5
C9 C12 H11 109.5
C9 C12 H12 109.5
H11 C12 H12 109.5
C9 C12 H13 109.5
H11 C12 H13 109.5
H12 C12 H13 109.5
C14 C13 C17 107.8(4)
C14 C13 C18 124.8(5)
C17 C13 C18 126.9(5)
C14 C13 Fe1 69.1(3)
C17 C13 Fe1 69.6(3)
C18 C13 Fe1 132.9(4)
C13 C14 C15 108.0(4)
C13 C14 C19 126.2(5)
C15 C14 C19 125.4(5)
C13 C14 Fe1 72.4(3)
C15 C14 Fe1 69.2(3)
C19 C14 Fe1 129.5(4)
C16 C15 C14 107.9(4)
C16 C15 C20 126.6(5)
C14 C15 C20 125.1(5)
C16 C15 Fe1 71.3(3)
C14 C15 Fe1 71.0(3)
C20 C15 Fe1 128.7(4)
C17 C16 C15 108.0(5)
C17 C16 C21 123.9(5)
C15 C16 C21 127.1(5)
C17 C16 Fe1 71.2(3)
C15 C16 Fe1 69.3(3)
C21 C16 Fe1 133.9(4)
C16 C17 C13 108.2(5)
C16 C17 C22 124.1(6)
C13 C17 C22 127.0(5)
C16 C17 Fe1 70.0(3)
C13 C17 Fe1 71.4(3)
C22 C17 Fe1 131.7(4)
C13 C18 H14 109.5
C13 C18 H15 109.5
H14 C18 H15 109.5
C13 C18 H16 109.5
H14 C18 H16 109.5
H15 C18 H16 109.5
C14 C19 H17 109.5
C14 C19 H18 109.5
H17 C19 H18 109.5
C14 C19 H19 109.5
H17 C19 H19 109.5
H18 C19 H19 109.5
C15 C20 H20 109.5
C15 C20 H21 109.5
H20 C20 H21 109.5
C15 C20 H22 109.5
H20 C20 H22 109.5
H21 C20 H22 109.5
C16 C21 H23 109.5
C16 C21 H24 109.5
H23 C21 H24 109.5
C16 C21 H25 109.5
H23 C21 H25 109.5
H24 C21 H25 109.5
C17 C22 H26 109.5
C17 C22 H27 109.5
H26 C22 H27 109.5
C17 C22 H28 109.5
H26 C22 H28 109.5
H27 C22 H28 109.5
Si1 C23 H29 109.5
Si1 C23 H30 109.5
H29 C23 H30 109.5
Si1 C23 H31 109.5
H29 C23 H31 109.5
H30 C23 H31 109.5
Si1 C24 H32 109.5
Si1 C24 H33 109.5
H32 C24 H33 109.5
Si1 C24 H34 109.5
H32 C24 H34 109.5
H33 C24 H34 109.5
Si1 C25 H35 109.5
Si1 C25 H36 109.5
H35 C25 H36 109.5
Si1 C25 H37 109.5
H35 C25 H37 109.5
H36 C25 H37 109.5
Si3 C26 H38 109.5
Si3 C26 H39 109.5
H38 C26 H39 109.5
Si3 C26 H40 109.5
H38 C26 H40 109.5
H39 C26 H40 109.5
Si3 C27 H41 109.5
Si3 C27 H42 109.5
H41 C27 H42 109.5
Si3 C27 H43 109.5
H41 C27 H43 109.5
H42 C27 H43 109.5
Si3 C28 H44 109.5
Si3 C28 H45 109.5
H44 C28 H45 109.5
Si3 C28 H46 109.5
H44 C28 H46 109.5
H45 C28 H46 109.5
Si2 C29 H47 109.5
Si2 C29 H48 109.5
H47 C29 H48 109.5
Si2 C29 H49 109.5
H47 C29 H49 109.5
H48 C29 H49 109.5
Si2 C30 H50 109.5
Si2 C30 H51 109.5
H50 C30 H51 109.5
Si2 C30 H52 109.5
H50 C30 H52 109.5
H51 C30 H52 109.5
Si2 C31 H53 109.5
Si2 C31 H54 109.5
H53 C31 H54 109.5
Si2 C31 H55 109.5
H53 C31 H55 109.5
H54 C31 H55 109.5

loop_
_geom_bond_atom_site_label_1
_geom_bond_atom_site_label_2
_geom_bond_distance
Fe1 C3 1.732(5)
Fe1 N1 2.054(4)
Fe1 C15 2.098(5)
Fe1 C14 2.122(5)
Fe1 C16 2.125(5)
Fe1 C17 2.140(5)
Fe1 C13 2.165(5)
Fe1 Ge1 2.3489(7)
Ge1 O1 1.916(4)
Ge1 C2 2.023(5)
Ge1 H10 1.48(6)
Si1 C23 1.859(7)
Si1 C24 1.876(6)
Si1 C25 1.878(6)
Si1 C2 1.903(5)
Si2 C29 1.873(6)
Si2 C30 1.874(6)
Si2 C31 1.886(6)
Si2 C2 1.898(5)
Si3 C27 1.872(6)
Si3 C26 1.874(6)
Si3 C28 1.879(5)
Si3 C2 1.915(5)
O1 C1 1.290(6)
O2 C3 1.151(6)
N1 C1 1.291(6)
N1 C4 1.458(6)
C1 H1 0.9500
C4 C5 1.388(7)
C4 C9 1.403(7)
C5 C6 1.395(7)
C5 C10 1.511(7)
C6 C7 1.385(8)
C6 H2 0.9500
C7 C8 1.394(7)
C7 C11 1.512(8)
C8 C9 1.390(7)
C8 H3 0.9500
C9 C12 1.494(7)
C10 H4 0.9800
C10 H5 0.9800
C10 H6 0.9800
C11 H7 0.9800
C11 H8 0.9800
C11 H9 0.9800
C12 H11 0.9800
C12 H12 0.9800
C12 H13 0.9800
C13 C14 1.415(7)
C13 C17 1.438(8)
C13 C18 1.499(8)
C14 C15 1.437(7)
C14 C19 1.496(7)
C15 C16 1.424(7)
C15 C20 1.490(7)
C16 C17 1.416(8)
C16 C21 1.500(8)
C17 C22 1.489(8)
C18 H14 0.9800
C18 H15 0.9800
C18 H16 0.9800
C19 H17 0.9800
C19 H18 0.9800
C19 H19 0.9800
C20 H20 0.9800
C20 H21 0.9800
C20 H22 0.9800
C21 H23 0.9800
C21 H24 0.9800
C21 H25 0.9800
C22 H26 0.9800
C22 H27 0.9800
C22 H28 0.9800
C23 H29 0.9800
C23 H30 0.9800
C23 H31 0.9800
C24 H32 0.9800
C24 H33 0.9800
C24 H34 0.9800
C25 H35 0.9800
C25 H36 0.9800
C25 H37 0.9800
C26 H38 0.9800
C26 H39 0.9800
C26 H40 0.9800
C27 H41 0.9800
C27 H42 0.9800
C27 H43 0.9800
C28 H44 0.9800
C28 H45 0.9800
C28 H46 0.9800
C29 H47 0.9800
C29 H48 0.9800
C29 H49 0.9800
C30 H50 0.9800
C30 H51 0.9800
C30 H52 0.9800
C31 H53 0.9800
C31 H54 0.9800
C31 H55 0.9800

loop_
_geom_torsion_atom_site_label_1
_geom_torsion_atom_site_label_2
_geom_torsion_atom_site_label_3
_geom_torsion_atom_site_label_4
_geom_torsion
C4 N1 C1 O1 -173.8(5)
Fe1 N1 C1 O1 1.0(7)
Ge1 O1 C1 N1 -5.5(7)
C29 Si2 C2 Si1 -157.1(2)
C30 Si2 C2 Si1 -35.6(3)
C31 Si2 C2 Si1 83.0(4)
C29 Si2 C2 Si3 79.9(3)
C30 Si2 C2 Si3 -158.6(3)
C31 Si2 C2 Si3 -40.0(4)
C29 Si2 C2 Ge1 -38.9(3)
C30 Si2 C2 Ge1 82.6(3)
C31 Si2 C2 Ge1 -158.8(3)
C1 N1 C4 C5 60.5(6)
Fe1 N1 C4 C5 -113.8(4)
C1 N1 C4 C9 -118.7(5)
Fe1 N1 C4 C9 67.0(6)
C9 C4 C5 C6 -0.1(7)
N1 C4 C5 C6 -179.3(4)
C9 C4 C5 C10 -179.9(5)
N1 C4 C5 C10 0.9(7)
C4 C5 C6 C7 0.8(8)
C10 C5 C6 C7 -179.3(5)
C5 C6 C7 C8 -0.3(9)
C5 C6 C7 C11 -179.3(6)
C6 C7 C8 C9 -0.9(9)
C11 C7 C8 C9 178.1(6)
C7 C8 C9 C4 1.6(8)
C7 C8 C9 C12 179.0(5)
C5 C4 C9 C8 -1.1(7)
N1 C4 C9 C8 178.1(4)
C5 C4 C9 C12 -178.3(5)
N1 C4 C9 C12 0.9(7)
C17 C13 C14 C15 -1.3(6)
C18 C13 C14 C15 171.3(5)
Fe1 C13 C14 C15 -60.3(3)
C17 C13 C14 C19 -174.5(5)
C18 C13 C14 C19 -2.0(9)
Fe1 C13 C14 C19 126.5(5)
C17 C13 C14 Fe1 59.0(3)
C18 C13 C14 Fe1 -128.4(5)
C13 C14 C15 C16 0.2(6)
C19 C14 C15 C16 173.5(5)
Fe1 C14 C15 C16 -62.1(3)
C13 C14 C15 C20 -173.1(5)
C19 C14 C15 C20 0.2(8)
Fe1 C14 C15 C20 124.5(5)
C13 C14 C15 Fe1 62.3(3)
C19 C14 C15 Fe1 -124.4(5)
C14 C15 C16 C17 1.0(6)
C20 C15 C16 C17 174.2(5)
Fe1 C15 C16 C17 -61.0(4)
C14 C15 C16 C21 -168.0(5)
C20 C15 C16 C21 5.2(9)
Fe1 C15 C16 C21 130.1(5)
C14 C15 C16 Fe1 61.9(3)
C20 C15 C16 Fe1 -124.8(5)
C15 C16 C17 C13 -1.8(6)
C21 C16 C17 C13 167.6(5)
Fe1 C16 C17 C13 -61.5(4)
C15 C16 C17 C22 -172.8(5)
C21 C16 C17 C22 -3.4(8)
Fe1 C16 C17 C22 127.5(5)
C15 C16 C17 Fe1 59.7(3)
C21 C16 C17 Fe1 -130.9(5)
C14 C13 C17 C16 1.9(6)
C18 C13 C17 C16 -170.4(5)
Fe1 C13 C17 C16 60.6(4)
C14 C13 C17 C22 172.6(5)
C18 C13 C17 C22 0.2(9)
Fe1 C13 C17 C22 -128.7(6)
C14 C13 C17 Fe1 -58.7(3)
C18 C13 C17 Fe1 128.9(5)
